data_7016099
loop_
_publ_author_name
'Boulsourani, Z.'
'Tangoulis, V.'
'Raptopoulou, C. P.'
'Psycharis, V.'
'Dendrinou-Samara, C'

_publ_section_title
;
 Ferromagnetic and antiferromagnetic copper(ii) complexes: Counterplay
 between zero-field effects of the quartet ground state and
 intermolecular interactions.
;
_journal_issue 31
_journal_name_full 'Dalton transactions (Cambridge, England : 2003)'
_journal_page_first 7946
_journal_page_last 7956
_journal_paper_doi 10.1039/c1dt10254k
_journal_volume 40
_journal_year 2011
_chemical_formula_sum 'C36 H48 Cu3 N2 O14 S4'
_chemical_formula_weight 1051.62
_chemical_name_systematic
;
?
;
_space_group_IT_number 2
_symmetry_cell_setting triclinic
_symmetry_space_group_name_Hall '-P 1'
_symmetry_space_group_name_H-M 'P -1'
_atom_sites_solution_hydrogens geom
_atom_sites_solution_primary direct
_atom_sites_solution_secondary difmap
_audit_creation_method SHELXL-97
_cell_angle_alpha 111.3320(10)
_cell_angle_beta 95.5260(10)
_cell_angle_gamma 92.4570(10)
_cell_formula_units_Z 2
_cell_length_a 12.5289(2)
_cell_length_b 13.3790(2)
_cell_length_c 14.0540(2)
_cell_measurement_reflns_used 16407
_cell_measurement_temperature 180(2)
_cell_measurement_theta_max 71.92
_cell_measurement_theta_min 6.67
_cell_volume 2176.47(6)
_computing_cell_refinement 'CrystalClear, Rigaku MSC, 2005'
_computing_data_collection 'CrystalClear, Rigaku MSC, 2005'
_computing_data_reduction 'CrystalClear, Rigaku MSC, 2005'
_computing_structure_refinement 'SHELXL-97 (Sheldrick, 1997)'
_computing_structure_solution 'SHELXS-97 (Sheldrick, 1997)'
_diffrn_ambient_temperature 180(2)
_diffrn_measured_fraction_theta_full 0.944
_diffrn_measured_fraction_theta_max 0.944
_diffrn_measurement_device_type 'Rigaku R-AXIS SPIDER IPDS'
_diffrn_measurement_method '\q scans'
_diffrn_radiation_monochromator graphite
_diffrn_radiation_source 'fine-focus sealed tube'
_diffrn_radiation_type CuK\a
_diffrn_radiation_wavelength 1.54178
_diffrn_reflns_av_R_equivalents 0.0798
_diffrn_reflns_av_sigmaI/netI 0.0864
_diffrn_reflns_limit_h_max 13
_diffrn_reflns_limit_h_min -10
_diffrn_reflns_limit_k_max 15
_diffrn_reflns_limit_k_min -14
_diffrn_reflns_limit_l_max 15
_diffrn_reflns_limit_l_min -15
_diffrn_reflns_number 22649
_diffrn_reflns_theta_full 60.00
_diffrn_reflns_theta_max 60.00
_diffrn_reflns_theta_min 6.67
_exptl_absorpt_coefficient_mu 4.058
_exptl_absorpt_correction_T_max 1.000
_exptl_absorpt_correction_T_min 0.578
_exptl_absorpt_correction_type empirical
_exptl_absorpt_process_details 'CrystalClear, Rigaku MSC, 2005'
_exptl_crystal_colour blue
_exptl_crystal_density_diffrn 1.605
_exptl_crystal_density_method 'not measured'
_exptl_crystal_description parallelepiped
_exptl_crystal_F_000 1082
_exptl_crystal_size_max 0.37
_exptl_crystal_size_mid 0.15
_exptl_crystal_size_min 0.07
_refine_diff_density_max 0.833
_refine_diff_density_min -0.856
_refine_diff_density_rms 0.098
_refine_ls_extinction_method none
_refine_ls_goodness_of_fit_ref 1.053
_refine_ls_hydrogen_treatment refall
_refine_ls_matrix_type full
_refine_ls_number_parameters 551
_refine_ls_number_reflns 6094
_refine_ls_number_restraints 0
_refine_ls_restrained_S_all 1.053
_refine_ls_R_factor_all 0.0793
_refine_ls_R_factor_gt 0.0518
_refine_ls_shift/su_max 0.001
_refine_ls_shift/su_mean 0.000
_refine_ls_structure_factor_coef Fsqd
_refine_ls_weighting_details 'calc w=1/[\s^2^(Fo^2^)+(0.0646P)^2^+0.0000P] where P=(Fo^2^+2Fc^2^)/3'
_refine_ls_weighting_scheme calc
_refine_ls_wR_factor_gt 0.1212
_refine_ls_wR_factor_ref 0.1471
_reflns_number_gt 3911
_reflns_number_total 6094
_reflns_threshold_expression >2sigma(I)
_cod_data_source_file c1dt10254k.txt
_cod_data_source_block kecu40
_cod_original_sg_symbol_H-M P-1
_cod_database_code 7016099

loop_
_symmetry_equiv_pos_as_xyz
'x, y, z'
'-x, -y, -z'

loop_
_atom_site_label
_atom_site_type_symbol
_atom_site_fract_x
_atom_site_fract_y
_atom_site_fract_z
_atom_site_U_iso_or_equiv
_atom_site_adp_type
_atom_site_occupancy
_atom_site_symmetry_multiplicity
_atom_site_calc_flag
_atom_site_refinement_flags
_atom_site_disorder_assembly
_atom_site_disorder_group
Cu1 Cu -0.03318(5) 0.52943(4) 0.22527(4) 0.0269(2) Uani 1 1 d . . .
Cu2 Cu 0.0000 0.5000 0.0000 0.0259(3) Uani 1 2 d S . .
O1 O -0.0015(2) 0.42688(19) 0.09472(18) 0.0232(7) Uani 1 1 d . . .
O2 O 0.0686(3) 0.6671(2) 0.1817(2) 0.0335(8) Uani 1 1 d . . .
O3 O -0.0539(3) 0.3846(3) 0.2980(2) 0.0317(10) Uani 1 1 d . . .
N1 N 0.1200(3) 0.5203(2) 0.2811(2) 0.0204(9) Uani 1 1 d . . .
O11 O -0.1548(2) 0.5190(2) 0.0104(2) 0.0310(8) Uani 1 1 d . . .
O12 O -0.1794(2) 0.5321(2) 0.1711(2) 0.0333(8) Uani 1 1 d . . .
O21 O -0.0674(2) 0.6445(2) 0.35284(19) 0.0272(7) Uani 1 1 d . . .
O22 O -0.1710(2) 0.5381(2) 0.4039(2) 0.0353(8) Uani 1 1 d . . .
C1 C 0.1682(3) 0.4355(3) 0.1975(3) 0.0275(11) Uani 1 1 d . . .
H1A H 0.2100 0.3905 0.2273 0.036 Uiso 1 1 calc R . .
H1B H 0.2179 0.4703 0.1659 0.036 Uiso 1 1 calc R . .
C2 C 0.0797(4) 0.3647(3) 0.1155(3) 0.0270(11) Uani 1 1 d . . .
H2A H 0.1113 0.3262 0.0514 0.035 Uiso 1 1 calc R . .
H2B H 0.0475 0.3103 0.1391 0.035 Uiso 1 1 calc R . .
C3 C 0.1808(4) 0.6267(3) 0.3118(3) 0.0313(12) Uani 1 1 d . . .
H3A H 0.2567 0.6207 0.3345 0.041 Uiso 1 1 calc R . .
H3B H 0.1507 0.6788 0.3709 0.041 Uiso 1 1 calc R . .
C4 C 0.1775(4) 0.6700(3) 0.2251(3) 0.0331(12) Uani 1 1 d . . .
H4A H 0.2105 0.7451 0.2522 0.043 Uiso 1 1 calc R . .
H4B H 0.2195 0.6260 0.1710 0.043 Uiso 1 1 calc R . .
C5 C 0.1175(4) 0.4922(3) 0.3743(3) 0.0295(12) Uani 1 1 d . . .
H5A H 0.0890 0.5516 0.4288 0.038 Uiso 1 1 calc R . .
H5B H 0.1918 0.4845 0.4003 0.038 Uiso 1 1 calc R . .
C6 C 0.0484(4) 0.3883(3) 0.3521(3) 0.0301(12) Uani 1 1 d . . .
H6A H 0.0867 0.3268 0.3112 0.039 Uiso 1 1 calc R . .
H6B H 0.0386 0.3801 0.4180 0.039 Uiso 1 1 calc R . .
C11 C -0.2127(4) 0.5201(3) 0.0798(3) 0.0314(12) Uani 1 1 d . . .
C12 C -0.3342(4) 0.5045(4) 0.0530(3) 0.0458(14) Uani 1 1 d . . .
H12A H -0.3576 0.4284 0.0393 0.060 Uiso 1 1 calc R . .
H12B H -0.3670 0.5496 0.1139 0.060 Uiso 1 1 calc R . .
C13 C -0.3780(3) 0.5306(3) -0.0366(3) 0.0311(11) Uani 1 1 d . . .
C14 C -0.4157(4) 0.4621(4) -0.1315(3) 0.0478(14) Uani 1 1 d . . .
H14 H -0.4171 0.3861 -0.1516 0.062 Uiso 1 1 calc R . .
C15 C -0.4531(5) 0.5128(6) -0.1990(4) 0.078(2) Uani 1 1 d . . .
H15 H -0.4802 0.4753 -0.2693 0.102 Uiso 1 1 calc R . .
C16 C -0.4461(4) 0.6179(6) -0.1532(5) 0.085(2) Uani 1 1 d . . .
H16 H -0.4690 0.6655 -0.1860 0.110 Uiso 1 1 calc R . .
S11 S -0.39046(12) 0.65982(10) -0.02654(12) 0.0711(5) Uani 1 1 d . . .
C21 C -0.1439(4) 0.6265(3) 0.4014(3) 0.0285(12) Uani 1 1 d . . .
C22 C -0.2015(4) 0.7248(3) 0.4587(3) 0.0348(12) Uani 1 1 d . . .
H22A H -0.1464 0.7821 0.5034 0.045 Uiso 1 1 calc R . .
H22B H -0.2370 0.7512 0.4074 0.045 Uiso 1 1 calc R . .
C23 C -0.2844(4) 0.7103(3) 0.5240(3) 0.0277(11) Uani 1 1 d . . .
C24 C -0.2958(5) 0.7765(4) 0.6199(4) 0.0523(16) Uani 1 1 d . . .
H24 H -0.2468 0.8370 0.6590 0.068 Uiso 1 1 calc R . .
C25 C -0.3881(5) 0.7468(4) 0.6564(4) 0.077(2) Uani 1 1 d . . .
H25 H -0.4076 0.7859 0.7228 0.100 Uiso 1 1 calc R . .
C26 C -0.4457(4) 0.6592(4) 0.5899(4) 0.0652(17) Uani 1 1 d . . .
H26 H -0.5103 0.6285 0.6021 0.085 Uiso 1 1 calc R . .
S21 S -0.38688(12) 0.60974(10) 0.47927(10) 0.0528(4) Uani 1 1 d . . .
H2O H 0.076(4) 0.722(4) 0.158(3) 0.084(19) Uiso 1 1 d . . .
H3O H -0.082(4) 0.423(3) 0.331(3) 0.016(16) Uiso 1 1 d . . .
Cu3 Cu 0.0000 0.0000 0.5000 0.0282(3) Uani 1 2 d S . .
Cu4 Cu 0.04572(5) -0.02959(4) 0.27658(4) 0.0277(2) Uani 1 1 d . . .
O31 O 0.0092(2) 0.07254(19) 0.40501(18) 0.0241(7) Uani 1 1 d . . .
O32 O -0.0612(3) -0.1654(2) 0.3171(2) 0.0338(9) Uani 1 1 d . . .
O33 O 0.0666(3) 0.1200(3) 0.2063(2) 0.0341(10) Uani 1 1 d . . .
N2 N -0.1057(3) -0.0206(2) 0.2159(2) 0.0242(9) Uani 1 1 d . . .
O41 O 0.1898(2) -0.0378(2) 0.3369(2) 0.0322(8) Uani 1 1 d . . .
O42 O 0.1525(3) -0.0245(2) 0.4946(2) 0.0376(8) Uani 1 1 d . . .
O51 O 0.0838(2) -0.14146(19) 0.14938(19) 0.0270(8) Uani 1 1 d . . .
O52 O 0.1848(3) -0.0315(2) 0.1006(2) 0.0387(9) Uani 1 1 d . . .
C31 C -0.1575(4) 0.0620(3) 0.2974(3) 0.0295(11) Uani 1 1 d . . .
H31A H -0.2079 0.0257 0.3271 0.038 Uiso 1 1 calc R . .
H31B H -0.1992 0.1064 0.2668 0.038 Uiso 1 1 calc R . .
C32 C -0.0721(4) 0.1334(3) 0.3813(3) 0.0285(12) Uani 1 1 d . . .
H32A H -0.0392 0.1882 0.3586 0.037 Uiso 1 1 calc R . .
H32B H -0.1061 0.1714 0.4440 0.037 Uiso 1 1 calc R . .
C33 C -0.1654(4) -0.1275(3) 0.1813(3) 0.0322(12) Uani 1 1 d . . .
H33A H -0.1320 -0.1781 0.1236 0.042 Uiso 1 1 calc R . .
H33B H -0.2403 -0.1221 0.1550 0.042 Uiso 1 1 calc R . .
C34 C -0.1677(4) -0.1735(3) 0.2660(3) 0.0348(13) Uani 1 1 d . . .
H34A H -0.2154 -0.1332 0.3163 0.045 Uiso 1 1 calc R . .
H34B H -0.1967 -0.2499 0.2357 0.045 Uiso 1 1 calc R . .
C35 C -0.1008(4) 0.0090(3) 0.1237(3) 0.0300(12) Uani 1 1 d . . .
H35A H -0.1747 0.0149 0.0953 0.039 Uiso 1 1 calc R . .
H35B H -0.0691 -0.0486 0.0702 0.039 Uiso 1 1 calc R . .
C36 C -0.0342(4) 0.1148(3) 0.1497(3) 0.0315(12) Uani 1 1 d . . .
H36A H -0.0226 0.1250 0.0851 0.041 Uiso 1 1 calc R . .
H36B H -0.0749 0.1744 0.1901 0.041 Uiso 1 1 calc R . .
C41 C 0.2162(4) -0.0317(3) 0.4280(3) 0.0327(12) Uani 1 1 d . . .
C42 C 0.3342(4) -0.0285(4) 0.4644(3) 0.0531(15) Uani 1 1 d . . .
H42A H 0.3633 0.0478 0.4951 0.069 Uiso 1 1 calc R . .
H42B H 0.3399 -0.0575 0.5201 0.069 Uiso 1 1 calc R . .
C43 C 0.4054(4) -0.0885(4) 0.3858(3) 0.0443(13) Uani 1 1 d . . .
C44 C 0.4638(4) -0.1735(4) 0.3881(4) 0.0436(13) Uani 1 1 d . . .
H44 H 0.4622 -0.2061 0.4378 0.057 Uiso 1 1 calc R . .
C45 C 0.5259(5) -0.2038(4) 0.3051(5) 0.076(2) Uani 1 1 d . . .
H45 H 0.5721 -0.2605 0.2932 0.099 Uiso 1 1 calc R . .
C46 C 0.5150(4) -0.1482(5) 0.2460(4) 0.0732(19) Uani 1 1 d . . .
H46 H 0.5525 -0.1597 0.1877 0.095 Uiso 1 1 calc R . .
S41 S 0.42617(13) -0.05246(12) 0.28458(11) 0.0764(5) Uani 1 1 d . . .
C51 C 0.1575(4) -0.1217(3) 0.1001(3) 0.0286(12) Uani 1 1 d . . .
C52 C 0.2154(4) -0.2169(3) 0.0382(3) 0.0368(13) Uani 1 1 d . . .
H52A H 0.2636 -0.2375 0.0869 0.048 Uiso 1 1 calc R . .
H52B H 0.1611 -0.2784 0.0019 0.048 Uiso 1 1 calc R . .
C53 C 0.2811(4) -0.2007(3) -0.0398(3) 0.0308(12) Uani 1 1 d . . .
C54 C 0.2729(4) -0.2618(4) -0.1414(3) 0.0410(13) Uani 1 1 d . . .
H54 H 0.2226 -0.3229 -0.1735 0.053 Uiso 1 1 calc R . .
C55 C 0.3466(4) -0.2258(4) -0.1956(4) 0.0485(15) Uani 1 1 d . . .
H55 H 0.3502 -0.2596 -0.2674 0.063 Uiso 1 1 calc R . .
C56 C 0.4101(4) -0.1389(4) -0.1337(4) 0.0579(16) Uani 1 1 d . . .
H56 H 0.4648 -0.1041 -0.1560 0.075 Uiso 1 1 calc R . .
S51 S 0.38071(12) -0.09836(10) -0.01039(10) 0.0601(5) Uani 1 1 d . . .
H32O H -0.062(4) -0.217(3) 0.331(3) 0.048(17) Uiso 1 1 d . . .
H33O H 0.107(3) 0.088(3) 0.176(3) 0.015(15) Uiso 1 1 d . . .

loop_
_atom_site_aniso_label
_atom_site_aniso_U_11
_atom_site_aniso_U_22
_atom_site_aniso_U_33
_atom_site_aniso_U_23
_atom_site_aniso_U_13
_atom_site_aniso_U_12
Cu1 0.0359(6) 0.0283(4) 0.0179(4) 0.0089(3) 0.0058(3) 0.0069(3)
Cu2 0.0327(7) 0.0280(5) 0.0192(5) 0.0107(4) 0.0051(4) 0.0039(5)
O1 0.030(2) 0.0247(16) 0.0157(15) 0.0075(12) 0.0024(13) 0.0071(14)
O2 0.032(2) 0.0323(19) 0.043(2) 0.0210(16) 0.0059(17) 0.0057(16)
O3 0.036(3) 0.032(2) 0.025(2) 0.0082(17) 0.0033(18) 0.0043(19)
N1 0.021(3) 0.0210(19) 0.0157(18) 0.0037(15) -0.0013(16) 0.0024(17)
O11 0.025(2) 0.0466(19) 0.0261(17) 0.0177(15) 0.0057(15) 0.0051(16)
O12 0.029(2) 0.053(2) 0.0170(16) 0.0118(14) 0.0026(14) 0.0041(16)
O21 0.035(2) 0.0276(16) 0.0211(16) 0.0100(13) 0.0069(15) 0.0055(15)
O22 0.050(3) 0.0282(17) 0.0313(17) 0.0114(14) 0.0181(16) 0.0052(16)
C1 0.028(3) 0.029(3) 0.028(2) 0.011(2) 0.007(2) 0.012(2)
C2 0.037(4) 0.024(2) 0.024(2) 0.0111(19) 0.009(2) 0.006(2)
C3 0.038(4) 0.026(2) 0.026(2) 0.008(2) 0.000(2) -0.001(2)
C4 0.042(4) 0.023(2) 0.036(3) 0.012(2) 0.008(3) 0.005(2)
C5 0.038(3) 0.035(3) 0.020(2) 0.014(2) 0.004(2) 0.006(2)
C6 0.041(4) 0.031(3) 0.023(2) 0.015(2) 0.006(2) 0.002(2)
C11 0.032(4) 0.032(3) 0.028(3) 0.008(2) 0.007(3) 0.004(2)
C12 0.030(4) 0.073(4) 0.043(3) 0.031(3) 0.003(3) 0.007(3)
C13 0.026(3) 0.042(3) 0.029(3) 0.017(2) 0.002(2) 0.010(2)
C14 0.031(4) 0.065(3) 0.039(3) 0.009(3) 0.002(3) -0.001(3)
C15 0.052(5) 0.141(6) 0.047(4) 0.041(4) 0.001(3) 0.010(5)
C16 0.032(4) 0.167(6) 0.116(6) 0.119(5) 0.013(4) 0.030(5)
S11 0.0674(13) 0.0518(9) 0.1022(12) 0.0331(8) 0.0238(10) 0.0196(8)
C21 0.048(4) 0.028(3) 0.010(2) 0.0068(19) 0.006(2) 0.007(2)
C22 0.039(4) 0.028(3) 0.039(3) 0.012(2) 0.012(2) 0.006(2)
C23 0.029(3) 0.028(2) 0.030(3) 0.013(2) 0.009(2) 0.004(2)
C24 0.071(5) 0.038(3) 0.038(3) 0.000(2) 0.023(3) -0.004(3)
C25 0.117(6) 0.047(4) 0.067(4) 0.009(3) 0.063(4) 0.000(4)
C26 0.057(5) 0.063(4) 0.090(5) 0.034(3) 0.051(4) 0.010(3)
S21 0.0525(11) 0.0522(9) 0.0481(8) 0.0122(7) 0.0121(7) -0.0103(8)
Cu3 0.0353(8) 0.0293(5) 0.0217(5) 0.0103(4) 0.0069(5) 0.0066(5)
Cu4 0.0383(6) 0.0253(4) 0.0193(4) 0.0070(3) 0.0057(3) 0.0063(3)
O31 0.030(2) 0.0243(16) 0.0179(15) 0.0063(12) 0.0055(14) 0.0057(14)
O32 0.038(3) 0.032(2) 0.040(2) 0.0216(16) 0.0054(17) 0.0062(17)
O33 0.037(3) 0.031(2) 0.033(2) 0.0080(16) 0.0098(19) 0.0076(18)
N2 0.038(3) 0.0147(18) 0.0185(19) 0.0032(15) 0.0063(18) 0.0027(17)
O41 0.032(2) 0.0424(18) 0.0175(16) 0.0057(13) 0.0046(15) 0.0038(16)
O42 0.032(2) 0.056(2) 0.0296(19) 0.0194(16) 0.0102(17) 0.0091(17)
O51 0.037(2) 0.0243(16) 0.0246(16) 0.0118(13) 0.0118(15) 0.0057(15)
O52 0.052(3) 0.0319(18) 0.0384(18) 0.0137(15) 0.0256(16) 0.0126(17)
C31 0.031(3) 0.038(3) 0.021(2) 0.010(2) 0.006(2) 0.013(2)
C32 0.039(4) 0.025(2) 0.027(2) 0.011(2) 0.018(2) 0.013(2)
C33 0.044(4) 0.027(3) 0.025(2) 0.009(2) 0.004(2) 0.005(2)
C34 0.046(4) 0.028(3) 0.034(3) 0.014(2) 0.006(3) 0.003(2)
C35 0.037(4) 0.034(3) 0.025(2) 0.017(2) 0.006(2) 0.003(2)
C36 0.038(4) 0.036(3) 0.028(3) 0.019(2) 0.009(2) 0.007(2)
C41 0.030(4) 0.029(3) 0.031(3) 0.001(2) 0.007(3) 0.001(2)
C42 0.026(4) 0.096(4) 0.031(3) 0.015(3) 0.001(3) 0.011(3)
C43 0.027(4) 0.064(3) 0.031(3) 0.006(2) 0.002(2) -0.007(3)
C44 0.026(4) 0.044(3) 0.054(3) 0.010(3) 0.006(3) 0.004(3)
C45 0.062(5) 0.050(4) 0.086(5) -0.004(3) -0.021(4) 0.009(3)
C46 0.036(4) 0.096(5) 0.057(4) -0.012(3) 0.022(3) 0.019(4)
S41 0.0773(14) 0.1020(12) 0.0621(10) 0.0370(9) 0.0295(9) 0.0293(10)
C51 0.052(4) 0.019(2) 0.015(2) 0.0070(19) 0.001(2) 0.005(2)
C52 0.052(4) 0.031(3) 0.033(3) 0.015(2) 0.017(2) 0.011(2)
C53 0.029(3) 0.030(3) 0.028(3) 0.005(2) 0.005(2) 0.004(2)
C54 0.038(4) 0.044(3) 0.036(3) 0.009(2) 0.004(3) 0.009(3)
C55 0.062(4) 0.066(4) 0.029(3) 0.022(3) 0.023(3) 0.038(3)
C56 0.059(5) 0.064(4) 0.065(4) 0.031(3) 0.044(3) 0.016(3)
S51 0.0610(12) 0.0529(9) 0.0560(9) 0.0055(7) 0.0237(8) -0.0107(8)

loop_
_atom_type_symbol
_atom_type_description
_atom_type_scat_dispersion_real
_atom_type_scat_dispersion_imag
_atom_type_scat_source
C C 0.0181 0.0091 'International Tables Vol C Tables 4.2.6.8 and 6.1.1.4'
H H 0.0000 0.0000 'International Tables Vol C Tables 4.2.6.8 and 6.1.1.4'
N N 0.0311 0.0180 'International Tables Vol C Tables 4.2.6.8 and 6.1.1.4'
O O 0.0492 0.0322 'International Tables Vol C Tables 4.2.6.8 and 6.1.1.4'
S S 0.3331 0.5567 'International Tables Vol C Tables 4.2.6.8 and 6.1.1.4'
Cu Cu -1.9646 0.5888 'International Tables Vol C Tables 4.2.6.8 and 6.1.1.4'

loop_
_geom_angle_atom_site_label_1
_geom_angle_atom_site_label_2
_geom_angle_atom_site_label_3
_geom_angle
_geom_angle_site_symmetry_1
_geom_angle_site_symmetry_3
_geom_angle_publ_flag
O12 Cu1 O1 92.11(11) . . ?
O12 Cu1 O21 85.74(11) . . ?
O1 Cu1 O21 174.67(10) . . ?
O12 Cu1 N1 177.74(11) . . ?
O1 Cu1 N1 86.77(12) . . ?
O21 Cu1 N1 95.54(12) . . ?
O1 Cu2 O1 180.00(9) . 2_565 ?
O1 Cu2 O11 88.79(11) . . ?
O1 Cu2 O11 91.21(11) 2_565 . ?
O1 Cu2 O11 91.21(11) . 2_565 ?
O1 Cu2 O11 88.79(11) 2_565 2_565 ?
O11 Cu2 O11 180.00(16) . 2_565 ?
C2 O1 Cu2 126.1(2) . . ?
C2 O1 Cu1 107.9(2) . . ?
Cu2 O1 Cu1 107.77(11) . . ?
C4 O2 H2O 99(3) . . ?
C6 O3 H3O 107(4) . . ?
C3 N1 C5 108.4(3) . . ?
C3 N1 C1 111.5(3) . . ?
C5 N1 C1 111.5(3) . . ?
C3 N1 Cu1 109.2(2) . . ?
C5 N1 Cu1 108.7(2) . . ?
C1 N1 Cu1 107.5(2) . . ?
C11 O11 Cu2 131.6(3) . . ?
C11 O12 Cu1 126.5(3) . . ?
C21 O21 Cu1 120.1(3) . . ?
N1 C1 C2 110.2(3) . . ?
N1 C1 H1A 109.6 . . ?
C2 C1 H1A 109.6 . . ?
N1 C1 H1B 109.6 . . ?
C2 C1 H1B 109.6 . . ?
H1A C1 H1B 108.1 . . ?
O1 C2 C1 111.2(3) . . ?
O1 C2 H2A 109.4 . . ?
C1 C2 H2A 109.4 . . ?
O1 C2 H2B 109.4 . . ?
C1 C2 H2B 109.4 . . ?
H2A C2 H2B 108.0 . . ?
N1 C3 C4 113.0(3) . . ?
N1 C3 H3A 109.0 . . ?
C4 C3 H3A 109.0 . . ?
N1 C3 H3B 109.0 . . ?
C4 C3 H3B 109.0 . . ?
H3A C3 H3B 107.8 . . ?
O2 C4 C3 110.4(4) . . ?
O2 C4 H4A 109.6 . . ?
C3 C4 H4A 109.6 . . ?
O2 C4 H4B 109.6 . . ?
C3 C4 H4B 109.6 . . ?
H4A C4 H4B 108.1 . . ?
N1 C5 C6 112.1(3) . . ?
N1 C5 H5A 109.2 . . ?
C6 C5 H5A 109.2 . . ?
N1 C5 H5B 109.2 . . ?
C6 C5 H5B 109.2 . . ?
H5A C5 H5B 107.9 . . ?
O3 C6 C5 113.2(3) . . ?
O3 C6 H6A 108.9 . . ?
C5 C6 H6A 108.9 . . ?
O3 C6 H6B 108.9 . . ?
C5 C6 H6B 108.9 . . ?
H6A C6 H6B 107.8 . . ?
O12 C11 O11 126.2(5) . . ?
O12 C11 C12 115.2(4) . . ?
O11 C11 C12 118.6(4) . . ?
C13 C12 C11 116.3(4) . . ?
C13 C12 H12A 108.2 . . ?
C11 C12 H12A 108.2 . . ?
C13 C12 H12B 108.2 . . ?
C11 C12 H12B 108.2 . . ?
H12A C12 H12B 107.4 . . ?
C14 C13 C12 128.0(4) . . ?
C14 C13 S11 110.6(3) . . ?
C12 C13 S11 121.4(3) . . ?
C13 C14 C15 114.0(5) . . ?
C13 C14 H14 123.0 . . ?
C15 C14 H14 123.0 . . ?
C16 C15 C14 111.9(6) . . ?
C16 C15 H15 124.0 . . ?
C14 C15 H15 124.0 . . ?
C15 C16 S11 112.1(4) . . ?
C15 C16 H16 123.9 . . ?
S11 C16 H16 123.9 . . ?
C13 S11 C16 91.3(3) . . ?
O22 C21 O21 124.7(4) . . ?
O22 C21 C22 120.1(4) . . ?
O21 C21 C22 115.2(4) . . ?
C23 C22 C21 117.3(3) . . ?
C23 C22 H22A 108.0 . . ?
C21 C22 H22A 108.0 . . ?
C23 C22 H22B 108.0 . . ?
C21 C22 H22B 108.0 . . ?
H22A C22 H22B 107.2 . . ?
C24 C23 C22 126.5(4) . . ?
C24 C23 S21 110.3(4) . . ?
C22 C23 S21 123.0(3) . . ?
C23 C24 C25 112.8(5) . . ?
C23 C24 H24 123.6 . . ?
C25 C24 H24 123.6 . . ?
C26 C25 C24 114.1(5) . . ?
C26 C25 H25 123.0 . . ?
C24 C25 H25 123.0 . . ?
C25 C26 S21 110.2(4) . . ?
C25 C26 H26 124.9 . . ?
S21 C26 H26 124.9 . . ?
C26 S21 C23 92.6(3) . . ?
O31 Cu3 O31 180.0 2_556 . ?
O31 Cu3 O42 90.56(11) 2_556 . ?
O31 Cu3 O42 89.44(11) . . ?
O31 Cu3 O42 89.44(11) 2_556 2_556 ?
O31 Cu3 O42 90.56(11) . 2_556 ?
O42 Cu3 O42 180.0 . 2_556 ?
O31 Cu4 O41 92.75(11) . . ?
O31 Cu4 O51 176.18(10) . . ?
O41 Cu4 O51 85.69(11) . . ?
O31 Cu4 N2 86.44(12) . . ?
O41 Cu4 N2 179.04(11) . . ?
O51 Cu4 N2 95.09(12) . . ?
C32 O31 Cu3 124.4(2) . . ?
C32 O31 Cu4 107.9(2) . . ?
Cu3 O31 Cu4 108.40(11) . . ?
C34 O32 H32O 103(3) . . ?
C36 O33 H33O 114(3) . . ?
C33 N2 C35 107.5(3) . . ?
C33 N2 C31 111.6(3) . . ?
C35 N2 C31 111.3(3) . . ?
C33 N2 Cu4 109.0(2) . . ?
C35 N2 Cu4 109.6(3) . . ?
C31 N2 Cu4 107.8(2) . . ?
C41 O41 Cu4 126.1(3) . . ?
C41 O42 Cu3 133.5(3) . . ?
C51 O51 Cu4 121.4(2) . . ?
N2 C31 C32 109.9(3) . . ?
N2 C31 H31A 109.7 . . ?
C32 C31 H31A 109.7 . . ?
N2 C31 H31B 109.7 . . ?
C32 C31 H31B 109.7 . . ?
H31A C31 H31B 108.2 . . ?
O31 C32 C31 111.4(3) . . ?
O31 C32 H32A 109.3 . . ?
C31 C32 H32A 109.4 . . ?
O31 C32 H32B 109.4 . . ?
C31 C32 H32B 109.4 . . ?
H32A C32 H32B 108.0 . . ?
N2 C33 C34 113.5(3) . . ?
N2 C33 H33A 108.9 . . ?
C34 C33 H33A 108.9 . . ?
N2 C33 H33B 108.9 . . ?
C34 C33 H33B 108.9 . . ?
H33A C33 H33B 107.7 . . ?
O32 C34 C33 110.0(4) . . ?
O32 C34 H34A 109.7 . . ?
C33 C34 H34A 109.7 . . ?
O32 C34 H34B 109.7 . . ?
C33 C34 H34B 109.7 . . ?
H34A C34 H34B 108.2 . . ?
N2 C35 C36 111.7(3) . . ?
N2 C35 H35A 109.3 . . ?
C36 C35 H35A 109.3 . . ?
N2 C35 H35B 109.3 . . ?
C36 C35 H35B 109.3 . . ?
H35A C35 H35B 107.9 . . ?
O33 C36 C35 113.1(3) . . ?
O33 C36 H36A 109.0 . . ?
C35 C36 H36A 109.0 . . ?
O33 C36 H36B 109.0 . . ?
C35 C36 H36B 109.0 . . ?
H36A C36 H36B 107.8 . . ?
O41 C41 O42 125.9(5) . . ?
O41 C41 C42 118.5(4) . . ?
O42 C41 C42 115.6(4) . . ?
C43 C42 C41 117.5(4) . . ?
C43 C42 H42A 107.9 . . ?
C41 C42 H42A 107.9 . . ?
C43 C42 H42B 107.9 . . ?
C41 C42 H42B 107.9 . . ?
H42A C42 H42B 107.2 . . ?
C44 C43 C42 126.0(4) . . ?
C44 C43 S41 112.5(4) . . ?
C42 C43 S41 121.5(4) . . ?
C43 C44 C45 109.3(5) . . ?
C43 C44 H44 125.3 . . ?
C45 C44 H44 125.3 . . ?
C46 C45 C44 114.9(6) . . ?
C46 C45 H45 122.6 . . ?
C44 C45 H45 122.6 . . ?
C45 C46 S41 112.6(5) . . ?
C45 C46 H46 123.7 . . ?
S41 C46 H46 123.7 . . ?
C43 S41 C46 90.7(3) . . ?
O52 C51 O51 124.8(4) . . ?
O52 C51 C52 118.6(4) . . ?
O51 C51 C52 116.6(4) . . ?
C53 C52 C51 116.6(3) . . ?
C53 C52 H52A 108.1 . . ?
C51 C52 H52A 108.1 . . ?
C53 C52 H52B 108.1 . . ?
C51 C52 H52B 108.1 . . ?
H52A C52 H52B 107.3 . . ?
C54 C53 C52 126.9(4) . . ?
C54 C53 S51 109.6(4) . . ?
C52 C53 S51 123.5(3) . . ?
C53 C54 C55 113.7(5) . . ?
C53 C54 H54 123.1 . . ?
C55 C54 H54 123.1 . . ?
C56 C55 C54 112.2(5) . . ?
C56 C55 H55 123.9 . . ?
C54 C55 H55 123.9 . . ?
C55 C56 S51 111.6(4) . . ?
C55 C56 H56 124.2 . . ?
S51 C56 H56 124.2 . . ?
C56 S51 C53 92.9(2) . . ?

loop_
_geom_bond_atom_site_label_1
_geom_bond_atom_site_label_2
_geom_bond_distance
_geom_bond_site_symmetry_2
_geom_bond_publ_flag
Cu1 O12 1.921(3) . ?
Cu1 O1 1.939(2) . ?
Cu1 O21 1.991(3) . ?
Cu1 N1 2.028(3) . ?
Cu2 O1 1.918(2) . ?
Cu2 O1 1.918(2) 2_565 ?
Cu2 O11 1.979(3) . ?
Cu2 O11 1.979(3) 2_565 ?
O1 C2 1.416(4) . ?
O2 C4 1.432(5) . ?
O2 H2O 0.91(5) . ?
O3 C6 1.416(5) . ?
O3 H3O 0.69(4) . ?
N1 C3 1.480(4) . ?
N1 C5 1.491(4) . ?
N1 C1 1.503(4) . ?
O11 C11 1.267(5) . ?
O12 C11 1.260(5) . ?
O21 C21 1.291(5) . ?
O22 C21 1.230(4) . ?
C1 C2 1.525(5) . ?
C1 H1A 0.9900 . ?
C1 H1B 0.9900 . ?
C2 H2A 0.9900 . ?
C2 H2B 0.9900 . ?
C3 C4 1.526(5) . ?
C3 H3A 0.9900 . ?
C3 H3B 0.9900 . ?
C4 H4A 0.9900 . ?
C4 H4B 0.9900 . ?
C5 C6 1.519(5) . ?
C5 H5A 0.9900 . ?
C5 H5B 0.9900 . ?
C6 H6A 0.9900 . ?
C6 H6B 0.9900 . ?
C11 C12 1.520(6) . ?
C12 C13 1.487(5) . ?
C12 H12A 0.9900 . ?
C12 H12B 0.9900 . ?
C13 C14 1.339(5) . ?
C13 S11 1.698(4) . ?
C14 C15 1.411(6) . ?
C14 H14 0.9500 . ?
C15 C16 1.311(7) . ?
C15 H15 0.9500 . ?
C16 S11 1.723(6) . ?
C16 H16 0.9500 . ?
C21 C22 1.524(5) . ?
C22 C23 1.502(5) . ?
C22 H22A 0.9900 . ?
C22 H22B 0.9900 . ?
C23 C24 1.342(5) . ?
C23 S21 1.713(4) . ?
C24 C25 1.409(6) . ?
C24 H24 0.9500 . ?
C25 C26 1.331(6) . ?
C25 H25 0.9500 . ?
C26 S21 1.706(5) . ?
C26 H26 0.9500 . ?
Cu3 O31 1.923(2) 2_556 ?
Cu3 O31 1.923(2) . ?
Cu3 O42 1.956(3) . ?
Cu3 O42 1.956(3) 2_556 ?
Cu4 O31 1.937(2) . ?
Cu4 O41 1.944(3) . ?
Cu4 O51 1.985(3) . ?
Cu4 N2 2.031(3) . ?
O31 C32 1.419(4) . ?
O32 C34 1.434(5) . ?
O32 H32O 0.78(4) . ?
O33 C36 1.411(5) . ?
O33 H33O 0.74(4) . ?
N2 C33 1.475(4) . ?
N2 C35 1.491(4) . ?
N2 C31 1.496(4) . ?
O41 C41 1.262(5) . ?
O42 C41 1.269(5) . ?
O51 C51 1.279(5) . ?
O52 C51 1.238(4) . ?
C31 C32 1.516(5) . ?
C31 H31A 0.9900 . ?
C31 H31B 0.9900 . ?
C32 H32A 0.9900 . ?
C32 H32B 0.9900 . ?
C33 C34 1.527(5) . ?
C33 H33A 0.9900 . ?
C33 H33B 0.9900 . ?
C34 H34A 0.9900 . ?
C34 H34B 0.9900 . ?
C35 C36 1.515(5) . ?
C35 H35A 0.9900 . ?
C35 H35B 0.9900 . ?
C36 H36A 0.9900 . ?
C36 H36B 0.9900 . ?
C41 C42 1.511(6) . ?
C42 C43 1.505(6) . ?
C42 H42A 0.9900 . ?
C42 H42B 0.9900 . ?
C43 C44 1.386(6) . ?
C43 S41 1.699(4) . ?
C44 C45 1.410(7) . ?
C44 H44 0.9500 . ?
C45 C46 1.305(7) . ?
C45 H45 0.9500 . ?
C46 S41 1.704(5) . ?
C46 H46 0.9500 . ?
C51 C52 1.516(5) . ?
C52 C53 1.503(5) . ?
C52 H52A 0.9900 . ?
C52 H52B 0.9900 . ?
C53 C54 1.354(5) . ?
C53 S51 1.716(4) . ?
C54 C55 1.424(6) . ?
C54 H54 0.9500 . ?
C55 C56 1.340(6) . ?
C55 H55 0.9500 . ?
C56 S51 1.700(5) . ?
C56 H56 0.9500 . ?
